data_1517825
loop_
_publ_author_name
'Bernhardt, F.'
'Hoppe, R.'

_publ_section_title
;
 Das erste oxoferrat(I): zur konstitution von K3[FeO2] und K3[NiO2]
;
_journal_name_full 'Zeitschrift fur Anorganische und Allgemeine Chemie'
_journal_page_first 969
_journal_page_last 975
_journal_volume 619
_journal_year 1993
_chemical_formula_moiety 'Fe O2, 3(K)'
_chemical_formula_sum 'Fe K3 O2'
_chemical_formula_weight 205.15
_space_group_IT_number 92
_symmetry_cell_setting tetragonal
_symmetry_Int_Tables_number 92
_symmetry_space_group_name_Hall 'P 4abw 2nw'
_symmetry_space_group_name_H-M 'P 41 21 2'
_cell_angle_alpha 90.00
_cell_angle_beta 90.00
_cell_angle_gamma 90.00
_cell_formula_units_Z 4
_cell_length_a 6.041(3)
_cell_length_b 6.041(3)
_cell_length_c 14.068(7)
_cell_volume 513.4(4)
_diffrn_radiation_probe x-ray
_diffrn_radiation_type MoK\a
_diffrn_radiation_wavelength 0.71069
_exptl_absorpt_coefficient_mu 5.224
_exptl_crystal_density_diffrn 2.654
_exptl_crystal_F_000 396
_refine_ls_number_parameters 30
_refine_ls_number_reflns 731
_refine_ls_R_factor_gt 0.0576
_refine_ls_wR_factor_gt 0.0533
_cod_data_source_file K3FeO2.cif
_cod_data_source_block K3FeO2
_cod_original_cell_volume 513.4(6)
_cod_database_code 1517825

loop_
_symmetry_equiv_pos_as_xyz
'x, y, z'
'-x, -y, z+1/2'
'x+1/2, -y+1/2, -z+3/4'
'-x+1/2, y+1/2, -z+1/4'
'-y, -x, -z+1/2'
'y, x, -z'
'y+1/2, -x+1/2, z+3/4'
'-y+1/2, x+1/2, z+1/4'

loop_
_atom_site_aniso_label
_atom_site_aniso_U_11
_atom_site_aniso_U_22
_atom_site_aniso_U_33
_atom_site_aniso_U_23
_atom_site_aniso_U_13
_atom_site_aniso_U_12
Fe1 0.0140(3) 0.0140(3) 0.0161(4) -0.0001(2) 0.0001(2) 0.0034(2)
O1 0.0182(16) 0.0280(18) 0.0432(19) -0.0006(18) -0.0027(17) 0.0067(10)
K1 0.0439(9) 0.0439(9) 0.1039(19) -0.0020(8) 0.0020(8) 0.0303(11)
K2 0.0335(7) 0.0270(6) 0.0245(6) 0.0011(4) -0.0054(4) 0.0028(6)

loop_
_atom_site_label
_atom_site_type_symbol
_atom_site_thermal_displace_type
_atom_site_fract_x
_atom_site_fract_y
_atom_site_fract_z
_atom_site_occupancy
_atom_site_U_iso_or_equiv
Fe1 Fe Uani 0.99460(10) 0.99460(10) 0.00000 1.000 0.0147(2)
O1 O Uani 0.7876(5) 0.1996(6) 0.9885(2) 1.000 0.0298(10)
K1 K Uani 0.4469(3) 0.4469(3) 0.00000 1.000 0.0639(8)
K2 K Uani 0.9774(2) 0.5200(2) 0.87380(10) 1.000 0.0283(4)

loop_
_atom_type_symbol
_atom_type_description
_atom_type_scat_dispersion_real
_atom_type_scat_dispersion_imag
_atom_type_scat_source
Fe Fe 0.3463 0.8444 ' International Tables Vol C Tables 4.2.6.8 and 6.1.1.4'
K K 0.2009 0.2494 ' International Tables Vol C Tables 4.2.6.8 and 6.1.1.4'
O O 0.0106 0.0060 ' International Tables Vol C Tables 4.2.6.8 and 6.1.1.4'

loop_
_geom_angle_atom_site_label_1
_geom_angle_atom_site_label_2
_geom_angle_atom_site_label_3
_geom_angle
_geom_angle_site_symmetry_1
_geom_angle_site_symmetry_3
_geom_angle_publ_flag
O1 Fe1 O1 179.45(16) 1_564 6_656 yes

loop_
_geom_bond_atom_site_label_1
_geom_bond_atom_site_label_2
_geom_bond_distance
_geom_bond_site_symmetry_2
_geom_bond_publ_flag
Fe1 O1 1.767(3) 1_564 yes
Fe1 O1 1.767(3) 6_656 yes
